data_1517917
loop_
_publ_author_name
'Sun, Feiye'
'Lv, Lily'
'Huang, Min'
'Zhou, Zhaohui'
'Fang, Xiangdong'

_publ_section_title
;
 Palladium-catalyzed cross-coupling reactions of 4a,8a-azaboranaphthalene.
;
_journal_issue 19
_journal_name_full 'Organic letters'
_journal_page_first 5024
_journal_page_last 5027
_journal_paper_doi 10.1021/ol502339h
_journal_volume 16
_journal_year 2014
_chemical_formula_sum 'C11 H12 B Cr N O3'
_chemical_formula_weight 269.03
_chemical_name_common BN
_chemical_name_systematic
; 
 ? 
;
_space_group_IT_number 14
_symmetry_cell_setting monoclinic
_symmetry_space_group_name_Hall '-P 2yn'
_symmetry_space_group_name_H-M 'P 1 21/n 1'
_atom_sites_solution_hydrogens geom
_atom_sites_solution_primary direct
_atom_sites_solution_secondary difmap
_audit_creation_method SHELXL-97
_cell_angle_alpha 90.00
_cell_angle_beta 103.822(4)
_cell_angle_gamma 90.00
_cell_formula_units_Z 4
_cell_length_a 8.0190(3)
_cell_length_b 11.1616(4)
_cell_length_c 13.3763(5)
_cell_measurement_temperature 173(2)
_cell_volume 1162.57(8)
_computing_structure_refinement 'SHELXL-97 (Sheldrick, 1997)'
_computing_structure_solution 'SHELXS-97 (Sheldrick, 1990)'
_diffrn_ambient_temperature 173(2)
_diffrn_measured_fraction_theta_full 0.966
_diffrn_measured_fraction_theta_max 0.966
_diffrn_measurement_device_type 'Oxford Gemini Diffractometer'
_diffrn_radiation_monochromator graphite
_diffrn_radiation_source 'fine-focus sealed tube'
_diffrn_radiation_type MoK\a
_diffrn_radiation_wavelength 0.71073
_diffrn_reflns_av_R_equivalents 0.0261
_diffrn_reflns_av_sigmaI/netI 0.0288
_diffrn_reflns_limit_h_max 10
_diffrn_reflns_limit_h_min -9
_diffrn_reflns_limit_k_max 14
_diffrn_reflns_limit_k_min -13
_diffrn_reflns_limit_l_max 14
_diffrn_reflns_limit_l_min -17
_diffrn_reflns_number 8199
_diffrn_reflns_theta_full 27.50
_diffrn_reflns_theta_max 27.50
_diffrn_reflns_theta_min 3.14
_exptl_absorpt_coefficient_mu 0.976
_exptl_absorpt_correction_T_max 0.8287
_exptl_absorpt_correction_T_min 0.7262
_exptl_absorpt_correction_type multi-scan
_exptl_crystal_colour colorless
_exptl_crystal_density_diffrn 1.537
_exptl_crystal_density_method 'not measured'
_exptl_crystal_description prismatic
_exptl_crystal_F_000 552
_exptl_crystal_size_max 0.35
_exptl_crystal_size_mid 0.25
_exptl_crystal_size_min 0.20
_refine_diff_density_max 0.311
_refine_diff_density_min -0.334
_refine_diff_density_rms 0.054
_refine_ls_extinction_method none
_refine_ls_goodness_of_fit_ref 1.047
_refine_ls_hydrogen_treatment mixed
_refine_ls_matrix_type full
_refine_ls_number_parameters 154
_refine_ls_number_reflns 2581
_refine_ls_number_restraints 0
_refine_ls_restrained_S_all 1.047
_refine_ls_R_factor_all 0.0359
_refine_ls_R_factor_gt 0.0307
_refine_ls_shift/su_max 0.001
_refine_ls_shift/su_mean 0.000
_refine_ls_structure_factor_coef Fsqd
_refine_ls_weighting_details 'calc w=1/[\s^2^(Fo^2^)+(0.0424P)^2^+0.4252P] where P=(Fo^2^+2Fc^2^)/3'
_refine_ls_weighting_scheme calc
_refine_ls_wR_factor_gt 0.0805
_refine_ls_wR_factor_ref 0.0835
_reflns_number_gt 2319
_reflns_number_total 2581
_reflns_threshold_expression >2sigma(I)
_cod_data_source_file ol502339h_si_007.cif
_cod_data_source_block sad
_cod_depositor_comments
;
The following automatic conversions were performed:

'_symmetry_cell_setting' value 'Monoclinic' changed to 'monoclinic'
according to
/home/saulius/struct/COD-crude-data--automatic-downloads/current/ACS/lib/dictionaries/cif_core.dic
dictionary named 'cif_core.dic' version 2.4.2 from
2011-04-26.

'_exptl_absorpt_correction_type' value 'Multi-scan'
changed to 'multi-scan' according to
/home/saulius/struct/COD-crude-data--automatic-downloads/current/ACS/lib/dictionaries/cif_core.dic
dictionary named 'cif_core.dic' version 2.4.2 from 2011-04-26.

Automatic conversion script
Id: cif_fix_values 2827 2014-09-09 07:05:25Z andrius 
;
_cod_original_cell_volume 1162.57(7)
_cod_original_sg_symbol_H-M 'P 21/n'
_cod_database_code 1517917

loop_
_symmetry_equiv_pos_as_xyz
'x, y, z'
'-x+1/2, y+1/2, -z+1/2'
'-x, -y, -z'
'x-1/2, -y-1/2, z-1/2'

loop_
_atom_site_label
_atom_site_type_symbol
_atom_site_fract_x
_atom_site_fract_y
_atom_site_fract_z
_atom_site_U_iso_or_equiv
_atom_site_adp_type
_atom_site_occupancy
_atom_site_symmetry_multiplicity
_atom_site_calc_flag
_atom_site_refinement_flags
Cr1 Cr 0.06179(4) 0.90439(2) 0.69635(2) 0.01803(11) Uani 1 1 d .
C1 C 0.2302(3) 0.91893(16) 0.81608(15) 0.0231(4) Uani 1 1 d .
O2 O 0.3379(2) 0.92722(15) 0.89105(11) 0.0365(4) Uani 1 1 d .
O3 O 0.33212(19) 0.94976(15) 0.58040(11) 0.0360(4) Uani 1 1 d .
N4 N -0.18586(19) 0.86244(14) 0.73429(11) 0.0190(3) Uani 1 1 d .
C5 C 0.2268(3) 0.92996(17) 0.62448(14) 0.0237(4) Uani 1 1 d .
C9 C -0.0542(3) 0.75837(19) 0.91132(15) 0.0292(4) Uani 1 1 d .
H9A H -0.0729 0.6731 0.9260 0.035 Uiso 1 1 calc R
H9B H 0.0639 0.7798 0.9488 0.035 Uiso 1 1 calc R
C10 C 0.0350(3) 0.70765(16) 0.72875(16) 0.0263(4) Uani 1 1 d .
H10 H 0.1232 0.6542 0.7617 0.032 Uiso 1 1 calc R
C11 C 0.0037(3) 0.72477(18) 0.62282(16) 0.0303(5) Uani 1 1 d .
H11 H 0.0666 0.6798 0.5839 0.036 Uiso 1 1 calc R
B12 B -0.0696(3) 0.77301(19) 0.79268(15) 0.0208(4) Uani 1 1 d .
C13 C -0.2102(2) 0.87741(18) 0.62825(14) 0.0251(4) Uani 1 1 d .
H13 H -0.2893 0.9358 0.5936 0.030 Uiso 1 1 calc R
O14 O 0.0064(2) 1.16949(15) 0.69974(17) 0.0619(6) Uani 1 1 d .
C15 C 0.0262(3) 1.0673(2) 0.69680(17) 0.0327(5) Uani 1 1 d .
C17 C -0.1206(3) 0.80838(19) 0.57271(14) 0.0294(4) Uani 1 1 d .
H17 H -0.1429 0.8174 0.5001 0.035 Uiso 1 1 calc R
C2 C -0.2907(2) 0.94122(19) 0.78496(15) 0.0263(4) Uani 1 1 d .
H2A H -0.4072 0.9068 0.7754 0.032 Uiso 1 1 calc R
H2B H -0.3021 1.0211 0.7519 0.032 Uiso 1 1 calc R
C3 C -0.2104(3) 0.9549(2) 0.89883(15) 0.0326(5) Uani 1 1 d .
H3A H -0.0992 0.9972 0.9083 0.039 Uiso 1 1 calc R
H3B H -0.2864 1.0043 0.9306 0.039 Uiso 1 1 calc R
C6 C -0.1814(3) 0.8351(2) 0.95235(14) 0.0319(5) Uani 1 1 d .
H6A H -0.2922 0.7922 0.9419 0.038 Uiso 1 1 calc R
H6B H -0.1366 0.8478 1.0272 0.038 Uiso 1 1 calc R

loop_
_atom_site_aniso_label
_atom_site_aniso_U_11
_atom_site_aniso_U_22
_atom_site_aniso_U_33
_atom_site_aniso_U_23
_atom_site_aniso_U_13
_atom_site_aniso_U_12
Cr1 0.01841(17) 0.01795(17) 0.01881(16) 0.00033(11) 0.00657(12) -0.00151(11)
C1 0.0262(10) 0.0213(9) 0.0248(9) 0.0004(7) 0.0124(8) -0.0026(7)
O2 0.0343(9) 0.0488(9) 0.0238(7) -0.0019(7) 0.0021(6) -0.0037(7)
O3 0.0337(8) 0.0480(9) 0.0316(8) 0.0004(7) 0.0182(7) -0.0078(7)
N4 0.0166(7) 0.0210(8) 0.0200(7) -0.0014(6) 0.0054(6) -0.0007(6)
C5 0.0259(10) 0.0250(9) 0.0192(8) -0.0002(7) 0.0036(7) -0.0021(8)
C9 0.0287(10) 0.0340(11) 0.0263(9) 0.0096(8) 0.0091(8) 0.0010(8)
C10 0.0243(10) 0.0155(8) 0.0425(11) 0.0034(8) 0.0145(9) -0.0007(7)
C11 0.0323(11) 0.0265(10) 0.0380(11) -0.0130(8) 0.0202(9) -0.0085(8)
B12 0.0186(10) 0.0193(10) 0.0255(10) 0.0020(8) 0.0070(8) -0.0025(8)
C13 0.0206(9) 0.0311(10) 0.0215(9) 0.0026(8) 0.0005(7) -0.0043(8)
O14 0.0468(11) 0.0235(9) 0.1085(17) 0.0035(9) 0.0048(11) 0.0028(8)
C15 0.0216(10) 0.0266(11) 0.0481(13) 0.0051(9) 0.0044(9) 0.0000(8)
C17 0.0309(11) 0.0375(11) 0.0210(9) -0.0075(8) 0.0083(8) -0.0136(9)
C2 0.0217(10) 0.0299(10) 0.0283(10) -0.0010(8) 0.0078(8) 0.0062(8)
C3 0.0324(11) 0.0390(12) 0.0281(10) -0.0094(9) 0.0105(9) 0.0040(9)
C6 0.0294(11) 0.0481(13) 0.0201(9) -0.0030(9) 0.0098(8) -0.0054(9)

loop_
_atom_type_symbol
_atom_type_description
_atom_type_scat_dispersion_real
_atom_type_scat_dispersion_imag
_atom_type_scat_source
C C 0.0033 0.0016 'International Tables Vol C Tables 4.2.6.8 and 6.1.1.4'
H H 0.0000 0.0000 'International Tables Vol C Tables 4.2.6.8 and 6.1.1.4'
B B 0.0013 0.0007 'International Tables Vol C Tables 4.2.6.8 and 6.1.1.4'
Cr Cr 0.3209 0.6236 'International Tables Vol C Tables 4.2.6.8 and 6.1.1.4'
N N 0.0061 0.0033 'International Tables Vol C Tables 4.2.6.8 and 6.1.1.4'
O O 0.0106 0.0060 'International Tables Vol C Tables 4.2.6.8 and 6.1.1.4'

loop_
_geom_angle_atom_site_label_1
_geom_angle_atom_site_label_2
_geom_angle_atom_site_label_3
_geom_angle
C5 Cr1 C1 88.35(8)
C5 Cr1 C15 88.84(9)
C1 Cr1 C15 89.55(9)
C5 Cr1 C13 125.37(8)
C1 Cr1 C13 146.25(8)
C15 Cr1 C13 89.85(9)
C5 Cr1 C17 96.58(8)
C1 Cr1 C17 155.94(8)
C15 Cr1 C17 114.00(9)
C13 Cr1 C17 36.84(8)
C5 Cr1 N4 162.16(7)
C1 Cr1 N4 109.34(7)
C15 Cr1 N4 93.44(8)
C13 Cr1 N4 37.05(6)
C17 Cr1 N4 66.35(6)
C5 Cr1 C11 90.54(8)
C1 Cr1 C11 119.70(8)
C15 Cr1 C11 150.72(9)
C13 Cr1 C11 66.94(8)
C17 Cr1 C11 37.10(8)
N4 Cr1 C11 78.87(6)
C5 Cr1 C10 111.44(8)
C1 Cr1 C10 90.14(8)
C15 Cr1 C10 159.70(9)
C13 Cr1 C10 79.27(8)
C17 Cr1 C10 66.11(8)
N4 Cr1 C10 67.58(6)
C11 Cr1 C10 36.10(7)
C5 Cr1 B12 148.75(8)
C1 Cr1 B12 84.84(8)
C15 Cr1 B12 121.48(9)
C13 Cr1 B12 66.96(7)
C17 Cr1 B12 78.76(7)
N4 Cr1 B12 37.01(6)
C11 Cr1 B12 67.00(7)
C10 Cr1 B12 38.34(7)
O2 C1 Cr1 179.08(18)
C13 N4 B12 122.86(16)
C13 N4 C2 115.84(15)
B12 N4 C2 121.27(15)
C13 N4 Cr1 69.92(10)
B12 N4 Cr1 76.94(10)
C2 N4 Cr1 127.96(12)
O3 C5 Cr1 177.81(18)
C6 C9 B12 113.94(16)
C11 C10 B12 121.17(17)
C11 C10 Cr1 70.94(11)
B12 C10 Cr1 74.45(11)
C10 C11 C17 120.59(18)
C10 C11 Cr1 72.96(11)
C17 C11 Cr1 70.42(11)
N4 B12 C10 113.28(16)
N4 B12 C9 119.88(17)
C10 B12 C9 126.72(17)
N4 B12 Cr1 66.04(9)
C10 B12 Cr1 67.21(10)
C9 B12 Cr1 132.75(14)
C17 C13 N4 120.97(18)
C17 C13 Cr1 72.83(12)
N4 C13 Cr1 73.03(10)
O14 C15 Cr1 178.2(2)
C13 C17 C11 120.73(17)
C13 C17 Cr1 70.33(11)
C11 C17 Cr1 72.48(11)
N4 C2 C3 111.55(15)
C6 C3 C2 111.64(18)
C3 C6 C9 111.50(16)

loop_
_geom_bond_atom_site_label_1
_geom_bond_atom_site_label_2
_geom_bond_distance
Cr1 C5 1.834(2)
Cr1 C1 1.839(2)
Cr1 C15 1.841(2)
Cr1 C13 2.1741(19)
Cr1 C17 2.2060(19)
Cr1 N4 2.2141(15)
Cr1 C11 2.2327(19)
Cr1 C10 2.2585(18)
Cr1 B12 2.360(2)
C1 O2 1.161(2)
O3 C5 1.161(2)
N4 C13 1.395(2)
N4 B12 1.459(3)
N4 C2 1.487(2)
C9 C6 1.530(3)
C9 B12 1.571(3)
C10 C11 1.392(3)
C10 B12 1.520(3)
C11 C17 1.412(3)
C13 C17 1.384(3)
O14 C15 1.153(3)
C2 C3 1.513(3)
C3 C6 1.508(3)
